data_7246723
loop_
_publ_author_name
'Walusiak, Benjamin W.'
'Raghavan, Adharsh'
'Cahill, Christopher L.'

_publ_section_title
;
 Bandgap modification in 0D tellurium iodide perovskite derivatives via
 incorporation of polyiodide species
;
_journal_issue 20
_journal_name_full 'RSC Advances'
_journal_page_first 13477
_journal_page_last 13492
_journal_paper_doi 10.1039/D3RA00996C
_journal_volume 13
_journal_year 2023
_chemical_formula_moiety 'I6 Te1, 2(Br1 C5 H5 N1)'
_chemical_formula_sum 'C10 H10 Br2 I6 N2 Te'
_chemical_formula_weight 1207.02
_space_group_crystal_system monoclinic
_space_group_IT_number 14
_space_group_name_Hall '-P 2yn'
_space_group_name_H-M_alt 'P 1 21/n 1'
_atom_sites_solution_hydrogens geom
_audit_creation_method 'APEX3 v2019.1-0'
_audit_update_record
;
2023-01-30 deposited with the CCDC.	2023-04-24 downloaded from the CCDC.
;
_cell_angle_alpha 90
_cell_angle_beta 110.829(2)
_cell_angle_gamma 90
_cell_formula_units_Z 4
_cell_length_a 12.1949(6)
_cell_length_b 14.1651(7)
_cell_length_c 14.3164(7)
_cell_measurement_reflns_used 9881
_cell_measurement_temperature 100(2)
_cell_measurement_theta_max 28.13
_cell_measurement_theta_min 2.29
_cell_volume 2311.4(2)
_computing_structure_refinement 'SHELXL-2018/3 (Sheldrick, 2018)'
_computing_structure_solution 'SHELXT 2014/5 (Sheldrick, 2014)'
_diffrn_ambient_temperature 100(2)
_diffrn_detector_area_resol_mean 7.3910
_diffrn_measured_fraction_theta_full 1.000
_diffrn_measured_fraction_theta_max 0.999
_diffrn_measurement_device_type 'Bruker D8 QUEST'
_diffrn_measurement_method '\f and \w scans'
_diffrn_radiation_probe x-ray
_diffrn_radiation_type MoK\a
_diffrn_radiation_wavelength 0.71073
_diffrn_reflns_av_R_equivalents 0.0765
_diffrn_reflns_av_unetI/netI 0.0243
_diffrn_reflns_Laue_measured_fraction_full 1.000
_diffrn_reflns_Laue_measured_fraction_max 0.999
_diffrn_reflns_limit_h_max 16
_diffrn_reflns_limit_h_min -16
_diffrn_reflns_limit_k_max 18
_diffrn_reflns_limit_k_min -18
_diffrn_reflns_limit_l_max 19
_diffrn_reflns_limit_l_min -19
_diffrn_reflns_number 127245
_diffrn_reflns_point_group_measured_fraction_full 1.000
_diffrn_reflns_point_group_measured_fraction_max 0.999
_diffrn_reflns_theta_full 25.242
_diffrn_reflns_theta_max 28.291
_diffrn_reflns_theta_min 1.891
_diffrn_source 'microfocus sealed tube'
_exptl_absorpt_coefficient_mu 12.754
_exptl_absorpt_correction_T_max 0.7457
_exptl_absorpt_correction_T_min 0.6157
_exptl_absorpt_correction_type multi-scan
_exptl_absorpt_process_details
;
Krause, L., Herbst-Irmer, R., Sheldrick, G. M., Stalke, D. (2015).
"Comparison of silver and molybdenum microfocus X-ray sources for
single-crystal structure determination"
J. Appl. Cryst. 48, 3-10.
doi:10.1107/S1600576714022985
;
_exptl_crystal_colour black
_exptl_crystal_density_diffrn 3.469
_exptl_crystal_density_method 'not measured'
_exptl_crystal_description prism
_exptl_crystal_F_000 2096
_exptl_crystal_size_max 0.156
_exptl_crystal_size_mid 0.083
_exptl_crystal_size_min 0.073
_refine_diff_density_max 0.760
_refine_diff_density_min -0.768
_refine_diff_density_rms 0.185
_refine_ls_extinction_method none
_refine_ls_goodness_of_fit_ref 1.063
_refine_ls_hydrogen_treatment constr
_refine_ls_matrix_type full
_refine_ls_number_parameters 190
_refine_ls_number_reflns 5743
_refine_ls_number_restraints 0
_refine_ls_restrained_S_all 1.063
_refine_ls_R_factor_all 0.0329
_refine_ls_R_factor_gt 0.0208
_refine_ls_shift/su_max 0.002
_refine_ls_shift/su_mean 0.000
_refine_ls_structure_factor_coef Fsqd
_refine_ls_weighting_details 'w=1/[\s^2^(Fo^2^)+(0.0081P)^2^+4.5625P] where P=(Fo^2^+2Fc^2^)/3'
_refine_ls_weighting_scheme calc
_refine_ls_wR_factor_gt 0.0331
_refine_ls_wR_factor_ref 0.0362
_reflns_Friedel_coverage 0.000
_reflns_number_gt 4808
_reflns_number_total 5743
_reflns_threshold_expression 'I > 2\s(I)'
_cod_data_source_file d3ra00996c2.cif
_cod_data_source_block 'global_CCDC5'
_cod_depositor_comments
;
The following automatic conversions were performed:

data item '_exptl_absorpt_correction_type' value 'Multi-Scan' was
changed to 'multi-scan' in accordance with the
/home/data/users/saulius/crontab/automatic-downloads/rss-feeds/RSC/lib/dictionaries/cif_core.dic
dictionary named 'cif_core.dic' version 2.4.2 last updated on
2011-04-26.

Automatic conversion script
Id: cif_fix_values 8170 2020-07-09 18:12:32Z antanas 
;
_cod_original_sg_symbol_H-M 'P 21/n'
_cod_database_code 7246723
_shelx_space_group_comment
;
The symmetry employed for this shelxl refinement is uniquely defined
by the following loop, which should always be used as a source of
symmetry information in preference to the above space-group names.
They are only intended as comments.
;

loop_
_space_group_symop_operation_xyz
'x, y, z'
'-x+1/2, y+1/2, -z+1/2'
'-x, -y, -z'
'x-1/2, -y-1/2, z-1/2'

loop_
_atom_site_label
_atom_site_type_symbol
_atom_site_fract_x
_atom_site_fract_y
_atom_site_fract_z
_atom_site_U_iso_or_equiv
_atom_site_adp_type
_atom_site_occupancy
_atom_site_site_symmetry_order
_atom_site_calc_flag
_atom_site_refinement_flags_posn
_atom_site_refinement_flags_adp
_atom_site_refinement_flags_occupancy
_atom_site_disorder_assembly
_atom_site_disorder_group
Te1 Te 0.49618(2) 0.62345(2) 0.23457(2) 0.00994(5) Uani 1 1 d . . . . .
N1 N 0.9909(3) 0.5565(2) 0.6440(2) 0.0167(7) Uani 1 1 d . . . . .
HN1 H 1.000899 0.618122 0.648326 0.020 Uiso 1 1 calc R U . . .
C1 C 0.8922(3) 0.5206(3) 0.6512(3) 0.0168(8) Uani 1 1 d . . . . .
H1 H 0.835021 0.561048 0.660808 0.020 Uiso 1 1 calc R U . . .
I1 I 0.62029(2) 0.49832(2) 0.15038(2) 0.01675(6) Uani 1 1 d . . . . .
I2 I 0.35799(2) 0.70067(2) 0.04517(2) 0.01459(6) Uani 1 1 d . . . . .
N2 N 0.9741(3) 0.8115(2) 0.0962(2) 0.0168(7) Uani 1 1 d . . . . .
HN2 H 0.982689 0.873133 0.095419 0.020 Uiso 1 1 calc R U . . .
C2 C 0.8752(3) 0.4244(3) 0.6446(3) 0.0145(8) Uani 1 1 d . . . . .
H2 H 0.806181 0.397391 0.649560 0.017 Uiso 1 1 calc R U . . .
I4 I 0.63701(2) 0.54759(2) 0.44194(2) 0.01491(6) Uani 1 1 d . . . . .
Br4 Br 0.92622(4) 0.49114(3) 0.09775(3) 0.01873(9) Uani 1 1 d . . . . .
C4 C 1.0623(3) 0.4067(3) 0.6224(3) 0.0155(8) Uani 1 1 d . . . . .
H4 H 1.120384 0.367901 0.611741 0.019 Uiso 1 1 calc R U . . .
I3 I 0.68388(2) 0.76749(2) 0.26112(2) 0.01449(6) Uani 1 1 d . . . . .
Br3 Br 0.94295(4) 0.23616(3) 0.62593(3) 0.02060(9) Uani 1 1 d . . . . .
C3 C 0.9608(3) 0.3678(3) 0.6304(3) 0.0135(8) Uani 1 1 d . . . . .
C8 C 0.9460(3) 0.6221(3) 0.0970(3) 0.0134(8) Uani 1 1 d . . . . .
C7 C 0.8524(4) 0.6814(3) 0.0908(3) 0.0197(9) Uani 1 1 d . . . . .
H7 H 0.778778 0.656168 0.086885 0.024 Uiso 1 1 calc R U . . .
I6 I 0.37065(2) 0.75928(2) 0.32358(2) 0.01429(6) Uani 1 1 d . . . . .
C6 C 0.8694(4) 0.7770(3) 0.0904(3) 0.0224(9) Uani 1 1 d . . . . .
H6 H 0.806928 0.818928 0.086097 0.027 Uiso 1 1 calc R U . . .
I5 I 0.32186(2) 0.47716(2) 0.21201(2) 0.01393(6) Uani 1 1 d . . . . .
C5 C 1.0753(3) 0.5031(3) 0.6304(3) 0.0187(9) Uani 1 1 d . . . . .
H5 H 1.143720 0.531979 0.626292 0.022 Uiso 1 1 calc R U . . .
C9 C 1.0542(3) 0.6592(3) 0.1041(3) 0.0161(8) Uani 1 1 d . . . . .
H9 H 1.118615 0.619064 0.109542 0.019 Uiso 1 1 calc R U . . .
C10 C 1.0652(3) 0.7574(3) 0.1030(3) 0.0171(8) Uani 1 1 d . . . . .
H10 H 1.137694 0.785190 0.107156 0.020 Uiso 1 1 calc R U . . .

loop_
_atom_site_aniso_label
_atom_site_aniso_U_11
_atom_site_aniso_U_22
_atom_site_aniso_U_33
_atom_site_aniso_U_23
_atom_site_aniso_U_13
_atom_site_aniso_U_12
Te1 0.00965(11) 0.00846(11) 0.01175(12) 0.00020(9) 0.00385(9) 0.00049(9)
N1 0.0200(18) 0.0092(16) 0.0194(18) -0.0007(13) 0.0049(14) 0.0009(13)
C1 0.015(2) 0.018(2) 0.018(2) -0.0010(16) 0.0075(16) 0.0007(16)
I1 0.01591(13) 0.01420(13) 0.02273(14) -0.00466(10) 0.01003(10) 0.00097(10)
I2 0.01588(13) 0.01532(13) 0.01171(12) 0.00206(9) 0.00387(10) 0.00141(10)
N2 0.0229(19) 0.0084(16) 0.0200(18) 0.0018(13) 0.0089(15) 0.0011(14)
C2 0.0117(19) 0.017(2) 0.0139(19) -0.0015(15) 0.0034(15) 0.0015(15)
I4 0.01645(13) 0.01260(12) 0.01315(12) 0.00159(9) 0.00216(10) -0.00027(10)
Br4 0.0251(2) 0.01225(19) 0.0199(2) 0.00001(16) 0.00940(17) -0.00161(16)
C4 0.014(2) 0.0120(19) 0.019(2) 0.0001(16) 0.0050(16) 0.0003(15)
I3 0.01113(12) 0.01110(12) 0.01993(13) 0.00132(10) 0.00391(10) -0.00134(9)
Br3 0.0238(2) 0.01063(19) 0.0300(2) 0.00059(17) 0.01277(18) -0.00016(16)
C3 0.018(2) 0.0102(18) 0.0104(18) -0.0001(15) 0.0031(15) -0.0006(15)
C8 0.021(2) 0.0115(19) 0.0072(18) 0.0016(14) 0.0041(15) 0.0019(16)
C7 0.018(2) 0.020(2) 0.025(2) 0.0016(17) 0.0128(18) 0.0017(17)
I6 0.01562(12) 0.01286(12) 0.01568(13) -0.00196(9) 0.00714(10) 0.00239(10)
C6 0.026(2) 0.020(2) 0.026(2) 0.0010(18) 0.0155(19) 0.0040(18)
I5 0.01171(12) 0.01030(12) 0.02004(13) 0.00012(10) 0.00595(10) -0.00109(9)
C5 0.0125(19) 0.020(2) 0.024(2) 0.0012(17) 0.0060(17) -0.0020(16)
C9 0.016(2) 0.014(2) 0.018(2) 0.0006(16) 0.0061(16) 0.0017(16)
C10 0.015(2) 0.018(2) 0.016(2) 0.0015(16) 0.0034(16) -0.0002(16)

loop_
_atom_type_symbol
_atom_type_description
_atom_type_scat_dispersion_real
_atom_type_scat_dispersion_imag
_atom_type_scat_source
C C 0.0033 0.0016 'International Tables Vol C Tables 4.2.6.8 and 6.1.1.4'
H H 0.0000 0.0000 'International Tables Vol C Tables 4.2.6.8 and 6.1.1.4'
Br Br -0.2901 2.4595 'International Tables Vol C Tables 4.2.6.8 and 6.1.1.4'
I I -0.4742 1.8119 'International Tables Vol C Tables 4.2.6.8 and 6.1.1.4'
N N 0.0061 0.0033 'International Tables Vol C Tables 4.2.6.8 and 6.1.1.4'
O O 0.0106 0.0060 'International Tables Vol C Tables 4.2.6.8 and 6.1.1.4'
Te Te -0.5308 1.6751 'International Tables Vol C Tables 4.2.6.8 and 6.1.1.4'

loop_
_geom_angle_atom_site_label_1
_geom_angle_atom_site_label_2
_geom_angle_atom_site_label_3
_geom_angle
_geom_angle_site_symmetry_1
_geom_angle_site_symmetry_3
_geom_angle_publ_flag
I2 Te1 I1 93.401(11) . . ?
I2 Te1 I5 90.353(10) . . ?
I1 Te1 I5 89.255(10) . . ?
I2 Te1 I3 91.492(10) . . ?
I1 Te1 I3 88.886(11) . . ?
I5 Te1 I3 177.456(12) . . ?
I2 Te1 I6 86.550(10) . . ?
I1 Te1 I6 178.403(12) . . ?
I5 Te1 I6 92.341(10) . . ?
I3 Te1 I6 89.519(10) . . ?
I2 Te1 I4 177.020(12) . . ?
I1 Te1 I4 89.579(10) . . ?
I5 Te1 I4 89.622(10) . . ?
I3 Te1 I4 88.626(10) . . ?
I6 Te1 I4 90.473(10) . . ?
C1 N1 C5 123.3(4) . . ?
C1 N1 HN1 118.3 . . ?
C5 N1 HN1 118.3 . . ?
N1 C1 C2 119.2(4) . . ?
N1 C1 H1 120.4 . . ?
C2 C1 H1 120.4 . . ?
C10 N2 C6 123.3(4) . . ?
C10 N2 HN2 118.3 . . ?
C6 N2 HN2 118.3 . . ?
C1 C2 C3 118.6(4) . . ?
C1 C2 H2 120.7 . . ?
C3 C2 H2 120.7 . . ?
C5 C4 C3 117.6(4) . . ?
C5 C4 H4 121.2 . . ?
C3 C4 H4 121.2 . . ?
C2 C3 C4 121.3(4) . . ?
C2 C3 Br3 119.7(3) . . ?
C4 C3 Br3 119.0(3) . . ?
C9 C8 C7 120.8(4) . . ?
C9 C8 Br4 119.7(3) . . ?
C7 C8 Br4 119.6(3) . . ?
C6 C7 C8 118.3(4) . . ?
C6 C7 H7 120.8 . . ?
C8 C7 H7 120.8 . . ?
N2 C6 C7 120.0(4) . . ?
N2 C6 H6 120.0 . . ?
C7 C6 H6 120.0 . . ?
N1 C5 C4 120.0(4) . . ?
N1 C5 H5 120.0 . . ?
C4 C5 H5 120.0 . . ?
C8 C9 C10 117.9(4) . . ?
C8 C9 H9 121.1 . . ?
C10 C9 H9 121.1 . . ?
N2 C10 C9 119.7(4) . . ?
N2 C10 H10 120.2 . . ?
C9 C10 H10 120.2 . . ?

loop_
_geom_bond_atom_site_label_1
_geom_bond_atom_site_label_2
_geom_bond_distance
_geom_bond_site_symmetry_2
_geom_bond_publ_flag
Te1 I2 2.8529(4) . ?
Te1 I1 2.8605(4) . ?
Te1 I5 2.9034(4) . ?
Te1 I3 2.9879(4) . ?
Te1 I6 3.0094(3) . ?
Te1 I4 3.0482(4) . ?
N1 C1 1.344(5) . ?
N1 C5 1.346(5) . ?
N1 HN1 0.8800 . ?
C1 C2 1.376(5) . ?
C1 H1 0.9500 . ?
N2 C10 1.324(5) . ?
N2 C6 1.343(5) . ?
N2 HN2 0.8800 . ?
C2 C3 1.387(5) . ?
C2 H2 0.9500 . ?
Br4 C8 1.872(4) . ?
C4 C5 1.375(5) . ?
C4 C3 1.397(5) . ?
C4 H4 0.9500 . ?
Br3 C3 1.876(4) . ?
C8 C9 1.389(5) . ?
C8 C7 1.394(5) . ?
C7 C6 1.370(6) . ?
C7 H7 0.9500 . ?
C6 H6 0.9500 . ?
C5 H5 0.9500 . ?
C9 C10 1.398(5) . ?
C9 H9 0.9500 . ?
C10 H10 0.9500 . ?
